data_7200926
loop_
_publ_author_name
'Clapham, Kate M.'
'Batsanov, Andrei S.'
'Bryce, Martin R.'
'Tarbit, Brian'

_publ_section_title
;
 Trifluoromethyl-substituted pyridyl- and pyrazolylboronic acids and
 esters: synthesis and Suzuki--Miyaura cross-coupling reactions
;
_journal_issue 10
_journal_name_full 'Organic &amp; Biomolecular Chemistry'
_journal_page_first 2155
_journal_page_last 2161
_journal_paper_doi 10.1039/b901024f
_journal_volume 7
_journal_year 2009
_chemical_formula_moiety 'C6 H5 B F3 N O2'
_chemical_formula_sum 'C6 H5 B F3 N O2'
_chemical_formula_weight 190.92
_chemical_name_common '6-(trifluoromethyl)-3-pyridylboronic acid'
_chemical_name_systematic
;
6-(trifluoromethyl)-3-pyridylboronic acid
;
_chemical_temperature_decomposition 528
_space_group_IT_number 14
_symmetry_cell_setting monoclinic
_symmetry_space_group_name_Hall '-P 2ybc'
_symmetry_space_group_name_H-M 'P 1 21/c 1'
_atom_sites_solution_hydrogens difmap
_atom_sites_solution_primary direct
_atom_sites_solution_secondary difmap
_audit_creation_method SHELXL-97
_cell_angle_alpha 90.00
_cell_angle_beta 95.18(1)
_cell_angle_gamma 90.00
_cell_formula_units_Z 4
_cell_length_a 7.7372(9)
_cell_length_b 7.0418(9)
_cell_length_c 13.8744(17)
_cell_measurement_reflns_used 3724
_cell_measurement_temperature 120(2)
_cell_measurement_theta_max 28.99
_cell_measurement_theta_min 2.64
_cell_volume 752.84(16)
_computing_cell_refinement 'SAINT version 6.45A (Bruker, 2003)'
_computing_data_collection 'SMART version 5.049 (Bruker, 1998)'
_computing_data_reduction 'SAINT version 6.45A (Bruker, 2003)'
_computing_molecular_graphics 'SHELXTL version 6.14 (Bruker, 2003)'
_computing_publication_material 'SHELXTL version 6.14 (Bruker, 2003)'
_computing_structure_refinement 'SHELXTL version 6.14 (Bruker, 2003)'
_computing_structure_solution 'SHELXTL version 6.14 (Bruker, 2003)'
_diffrn_ambient_temperature 120(2)
_diffrn_detector_area_resol_mean 8
_diffrn_measured_fraction_theta_full 0.996
_diffrn_measured_fraction_theta_max 0.996
_diffrn_measurement_device_type 'Siemens SMART 1K CCD area detector'
_diffrn_measurement_method '\w scans'
_diffrn_radiation_monochromator graphite
_diffrn_radiation_source 'fine-focus sealed tube'
_diffrn_radiation_type MoK\a
_diffrn_radiation_wavelength 0.71073
_diffrn_reflns_av_R_equivalents 0.0244
_diffrn_reflns_av_sigmaI/netI 0.0231
_diffrn_reflns_limit_h_max 10
_diffrn_reflns_limit_h_min -10
_diffrn_reflns_limit_k_max 9
_diffrn_reflns_limit_k_min -9
_diffrn_reflns_limit_l_max 18
_diffrn_reflns_limit_l_min -18
_diffrn_reflns_number 6652
_diffrn_reflns_theta_full 28.99
_diffrn_reflns_theta_max 28.99
_diffrn_reflns_theta_min 2.64
_diffrn_standards_number 0
_exptl_absorpt_coefficient_mu 0.169
_exptl_absorpt_correction_T_max 0.8621
_exptl_absorpt_correction_T_min 0.7241
_exptl_absorpt_correction_type multi-scan
_exptl_absorpt_process_details 'SADABS-2006/1 (Bruker)'
_exptl_crystal_colour colourless
_exptl_crystal_density_diffrn 1.684
_exptl_crystal_density_method 'not measured'
_exptl_crystal_description block
_exptl_crystal_F_000 384
_exptl_crystal_size_max 0.27
_exptl_crystal_size_mid 0.26
_exptl_crystal_size_min 0.13
_refine_diff_density_max 0.356
_refine_diff_density_min -0.265
_refine_diff_density_rms 0.048
_refine_ls_extinction_method none
_refine_ls_goodness_of_fit_ref 1.062
_refine_ls_hydrogen_treatment refall
_refine_ls_matrix_type full
_refine_ls_number_parameters 150
_refine_ls_number_reflns 2001
_refine_ls_number_restraints 0
_refine_ls_restrained_S_all 1.062
_refine_ls_R_factor_all 0.0493
_refine_ls_R_factor_gt 0.0384
_refine_ls_shift/su_max 0.000
_refine_ls_shift/su_mean 0.000
_refine_ls_structure_factor_coef Fsqd
_refine_ls_weighting_details 'calc w=1/[\s^2^(Fo^2^)+(0.0423P)^2^+0.3583P] where P=(Fo^2^+2Fc^2^)/3'
_refine_ls_weighting_scheme calc
_refine_ls_wR_factor_gt 0.0956
_refine_ls_wR_factor_ref 0.1015
_reflns_number_gt 1658
_reflns_number_total 2001
_reflns_threshold_expression I>2\s(I)
_cod_data_source_file b901024f.txt
_cod_data_source_block 3
_cod_depositor_comments
;
The following automatic conversions were performed:
'_symmetry_cell_setting' value 'Monoclinic' changed to 'monoclinic'
according to '/home/saulius/struct/CIF-dictionaries/cif_core.dic'
dictionary named 'cif_core.dic' version 2.4.1 from 2010-06-29.

Automatic conversion script
Id: cif_fix_enum 1527 2010-12-29 10:47:43Z saulius 

The following automatic conversions were performed:

'_chemical_melting_point' tag was changed to
'_chemical_temperature_decomposition' since the value had been '528
(dec.)'. The value '528 (dec.)' was changed to '528'.

Automatic conversion script
Id: cif_fix_values 1646 2011-03-28 12:23:43Z adriana 
;
_cod_original_sg_symbol_H-M 'P 21/c '
_cod_database_code 7200926

loop_
_symmetry_equiv_pos_as_xyz
'x, y, z'
'-x, y+1/2, -z+1/2'
'-x, -y, -z'
'x, -y-1/2, z-1/2'

loop_
_atom_site_label
_atom_site_type_symbol
_atom_site_fract_x
_atom_site_fract_y
_atom_site_fract_z
_atom_site_U_iso_or_equiv
_atom_site_adp_type
_atom_site_occupancy
_atom_site_symmetry_multiplicity
_atom_site_calc_flag
_atom_site_refinement_flags
_atom_site_disorder_assembly
_atom_site_disorder_group
O1 O 0.53484(12) 0.84963(14) 0.09685(7) 0.0221(2) Uani 1 1 d . . .
H01 H 0.583(3) 0.813(3) 0.1495(16) 0.044(5) Uiso 1 1 d . . .
O2 O 0.32935(14) 0.80981(15) -0.03702(7) 0.0281(2) Uani 1 1 d . . .
H02 H 0.372(3) 0.909(3) -0.0548(15) 0.044(6) Uiso 1 1 d . . .
F1 F 0.0195(2) -0.0461(2) 0.13779(9) 0.0511(4) Uani 0.85 1 d P A 1
F2 F 0.24432(16) -0.0660(2) 0.23911(14) 0.0467(4) Uani 0.85 1 d P A 1
F3 F 0.0277(2) 0.09739(17) 0.27347(11) 0.0449(4) Uani 0.85 1 d P A 1
F1B F 0.0991(8) -0.0762(10) 0.1342(5) 0.0256(16) Uiso 0.15 1 d P A 2
F2B F 0.2209(9) -0.0162(10) 0.2695(5) 0.0222(15) Uiso 0.15 1 d P A 2
F3B F -0.0244(8) 0.0967(10) 0.2300(5) 0.0280(15) Uiso 0.15 1 d P A 2
N1 N 0.31003(13) 0.32592(15) 0.21617(7) 0.0178(2) Uani 1 1 d . . .
C1 C 0.12231(16) 0.05326(18) 0.20099(9) 0.0202(3) Uani 1 1 d . . .
C2 C 0.19802(16) 0.22670(17) 0.15665(9) 0.0178(3) Uani 1 1 d . A .
C3 C 0.14768(18) 0.2778(2) 0.06200(10) 0.0233(3) Uani 1 1 d . . .
H3 H 0.066(2) 0.206(3) 0.0212(13) 0.030(4) Uiso 1 1 d . . .
C4 C 0.21725(17) 0.44390(19) 0.02730(9) 0.0215(3) Uani 1 1 d . A .
H4 H 0.183(2) 0.481(3) -0.0355(12) 0.027(4) Uiso 1 1 d . . .
C5 C 0.33168(16) 0.55432(17) 0.08698(9) 0.0180(2) Uani 1 1 d . . .
C6 C 0.37272(16) 0.48692(18) 0.18098(9) 0.0186(3) Uani 1 1 d . A .
H6 H 0.450(2) 0.556(2) 0.2268(12) 0.024(4) Uiso 1 1 d . . .
B B 0.40473(19) 0.7469(2) 0.04865(10) 0.0195(3) Uani 1 1 d . A .

loop_
_atom_site_aniso_label
_atom_site_aniso_U_11
_atom_site_aniso_U_22
_atom_site_aniso_U_33
_atom_site_aniso_U_23
_atom_site_aniso_U_13
_atom_site_aniso_U_12
O1 0.0279(5) 0.0206(5) 0.0171(4) 0.0041(3) -0.0029(4) -0.0043(4)
O2 0.0347(5) 0.0244(5) 0.0233(5) 0.0083(4) -0.0078(4) -0.0089(4)
F1 0.0762(11) 0.0400(8) 0.0330(6) 0.0075(5) -0.0179(7) -0.0398(8)
F2 0.0279(6) 0.0270(7) 0.0858(12) 0.0281(7) 0.0078(7) 0.0053(5)
F3 0.0616(9) 0.0266(6) 0.0527(9) -0.0045(6) 0.0396(8) -0.0091(6)
N1 0.0193(5) 0.0168(5) 0.0172(5) 0.0001(4) 0.0002(4) 0.0001(4)
C1 0.0215(6) 0.0170(6) 0.0220(6) -0.0016(5) 0.0008(5) -0.0021(5)
C2 0.0187(5) 0.0152(6) 0.0194(6) -0.0009(4) 0.0017(4) 0.0005(4)
C3 0.0268(6) 0.0220(6) 0.0201(6) -0.0023(5) -0.0033(5) -0.0039(5)
C4 0.0257(6) 0.0217(6) 0.0166(6) 0.0007(5) -0.0015(5) 0.0000(5)
C5 0.0191(5) 0.0165(6) 0.0183(6) 0.0007(4) 0.0016(4) 0.0016(4)
C6 0.0190(5) 0.0177(6) 0.0187(6) -0.0008(5) -0.0007(4) -0.0007(5)
B 0.0229(7) 0.0183(6) 0.0174(6) 0.0007(5) 0.0015(5) 0.0004(5)

loop_
_atom_type_symbol
_atom_type_description
_atom_type_scat_dispersion_real
_atom_type_scat_dispersion_imag
_atom_type_scat_source
C C 0.0033 0.0016 'International Tables Vol C Tables 4.2.6.8 and 6.1.1.4'
H H 0.0000 0.0000 'International Tables Vol C Tables 4.2.6.8 and 6.1.1.4'
B B 0.0013 0.0007 'International Tables Vol C Tables 4.2.6.8 and 6.1.1.4'
N N 0.0061 0.0033 'International Tables Vol C Tables 4.2.6.8 and 6.1.1.4'
O O 0.0106 0.0060 'International Tables Vol C Tables 4.2.6.8 and 6.1.1.4'
F F 0.0171 0.0103 'International Tables Vol C Tables 4.2.6.8 and 6.1.1.4'

loop_
_exptl_crystal_face_index_h
_exptl_crystal_face_index_k
_exptl_crystal_face_index_l
_exptl_crystal_face_perp_dist
1.00 0.00 0.00 0.0650
-1.00 0.00 0.00 0.0650
0.00 1.00 -2.00 0.1200
0.00 -1.00 -2.00 0.1200
-3.00 -2.00 4.00 0.1200
-2.00 2.00 3.00 0.1200

loop_
_geom_angle_atom_site_label_1
_geom_angle_atom_site_label_2
_geom_angle_atom_site_label_3
_geom_angle
_geom_angle_site_symmetry_1
_geom_angle_site_symmetry_3
_geom_angle_publ_flag
B O1 H01 121.4(15) . . ?
B O2 H02 113.2(14) . . ?
C2 N1 C6 116.84(10) . . ?
F2B C1 F3B 110.5(4) . . ?
F2B C1 F1B 107.5(4) . . ?
F3B C1 F1B 108.9(4) . . ?
F1 C1 F3 106.47(14) . . ?
F1 C1 F2 106.86(14) . . ?
F3 C1 F2 105.33(14) . . ?
F2B C1 C2 113.0(3) . . ?
F3B C1 C2 108.9(3) . . ?
F1B C1 C2 108.1(3) . . ?
F1 C1 C2 112.85(11) . . ?
F3 C1 C2 112.25(11) . . ?
F2 C1 C2 112.54(11) . . ?
N1 C2 C3 124.12(12) . . ?
N1 C2 C1 115.11(11) . . ?
C3 C2 C1 120.74(11) . . ?
C2 C3 C4 117.57(12) . . ?
C2 C3 H3 122.6(11) . . ?
C4 C3 H3 119.9(11) . . ?
C3 C4 C5 120.55(12) . . ?
C3 C4 H4 118.5(11) . . ?
C5 C4 H4 120.9(11) . . ?
C4 C5 C6 116.34(11) . . ?
C4 C5 B 120.43(11) . . ?
C6 C5 B 123.21(11) . . ?
N1 C6 C5 124.56(11) . . ?
N1 C6 H6 114.0(10) . . ?
C5 C6 H6 121.4(10) . . ?
O2 B O1 119.90(12) . . ?
O2 B C5 116.01(11) . . ?
O1 B C5 124.09(11) . . ?

loop_
_geom_bond_atom_site_label_1
_geom_bond_atom_site_label_2
_geom_bond_distance
_geom_bond_site_symmetry_2
_geom_bond_publ_flag
O1 B 1.3646(17) . ?
O1 H01 0.83(2) . ?
O2 B 1.3504(16) . ?
O2 H02 0.82(2) . ?
F1 C1 1.3286(16) . ?
F2 C1 1.3363(17) . ?
F3 C1 1.3331(17) . ?
F1B C1 1.300(7) . ?
F2B C1 1.263(7) . ?
F3B C1 1.276(7) . ?
N1 C2 1.3387(15) . ?
N1 C6 1.3423(16) . ?
C1 C2 1.5094(18) . ?
C2 C3 1.3833(17) . ?
C3 C4 1.3912(19) . ?
C3 H3 0.954(17) . ?
C4 C5 1.3935(17) . ?
C4 H4 0.926(17) . ?
C5 C6 1.3973(17) . ?
C5 B 1.5799(19) . ?
C6 H6 0.961(17) . ?

loop_
_geom_hbond_atom_site_label_D
_geom_hbond_atom_site_label_H
_geom_hbond_atom_site_label_A
_geom_hbond_distance_DH
_geom_hbond_distance_HA
_geom_hbond_distance_DA
_geom_hbond_angle_DHA
_geom_hbond_site_symmetry_A
O1 H01 N1 0.83(2) 1.97(2) 2.7633(14) 159(2) 2_655
O2 H02 O1 0.82(2) 1.96(2) 2.7753(14) 178(2) 3_675
